data_8106218
loop_
_publ_author_name
'Liu, Kuanguan'
'Nie, Jing'

_publ_section_title
;
 Crystal structure of dimethanol-(\m2-squarato-\k2
 O:O&#x2032;)-tetrakis(tri-p-tolylphosphane-\kP)disilver(I) -- methanol
 (1/2), C92H98Ag2O8P4
;
_journal_issue 4
_journal_name_full 'Zeitschrift f\"ur Kristallographie - New Crystal Structures'
_journal_page_first 565
_journal_page_last 567
_journal_paper_doi 10.1515/ncrs-2017-0322
_journal_volume 233
_journal_year 2018
_chemical_formula_sum 'C46 H49 Ag O4 P2'
_chemical_formula_weight 835.66
_space_group_crystal_system triclinic
_space_group_IT_number 2
_space_group_name_Hall '-P 1'
_space_group_name_H-M_alt 'P -1'
_atom_sites_solution_hydrogens geom
_cell_angle_alpha 83.607(8)
_cell_angle_beta 78.636(9)
_cell_angle_gamma 83.128(9)
_cell_formula_units_Z 2
_cell_length_a 11.179(3)
_cell_length_b 12.623(3)
_cell_length_c 15.656(4)
_cell_measurement_reflns_used 9890
_cell_measurement_temperature 294(2)
_cell_measurement_theta_max 0.916
_cell_measurement_theta_min 0.894
_cell_volume 2141.6(9)
_computing_cell_refinement 'Bruker SAINT'
_computing_data_collection 'Bruker APEX2'
_computing_data_reduction 'Bruker SAINT'
_computing_molecular_graphics 'Bruker SHELXTL'
_computing_publication_material 'Bruker SHELXTL'
_computing_structure_refinement 'SHELXL-2016/6 (Sheldrick, 2016)'
_computing_structure_solution 'SHELXT 2014/5 (Sheldrick, 2014)'
_diffrn_ambient_temperature 294(2)
_diffrn_measured_fraction_theta_full 0.997
_diffrn_measured_fraction_theta_max 0.996
_diffrn_measurement_device_type 'Bruker APEX-II CCD'
_diffrn_measurement_method '\f and \w scans'
_diffrn_radiation_type MoK\a
_diffrn_radiation_wavelength 0.71073
_diffrn_reflns_av_R_equivalents 0.0336
_diffrn_reflns_av_unetI/netI 0.0385
_diffrn_reflns_Laue_measured_fraction_full 0.997
_diffrn_reflns_Laue_measured_fraction_max 0.996
_diffrn_reflns_limit_h_max 14
_diffrn_reflns_limit_h_min -14
_diffrn_reflns_limit_k_max 16
_diffrn_reflns_limit_k_min -16
_diffrn_reflns_limit_l_max 20
_diffrn_reflns_limit_l_min -20
_diffrn_reflns_number 31691
_diffrn_reflns_point_group_measured_fraction_full 0.997
_diffrn_reflns_point_group_measured_fraction_max 0.996
_diffrn_reflns_theta_full 25.242
_diffrn_reflns_theta_max 27.564
_diffrn_reflns_theta_min 2.939
_exptl_absorpt_coefficient_mu 0.586
_exptl_absorpt_correction_T_max 0.7456
_exptl_absorpt_correction_T_min 0.6982
_exptl_absorpt_correction_type multi-scan
_exptl_absorpt_process_details
;
 SADABS 2016/2: Krause, L., Herbst-Irmer, R., Sheldrick G.M. & Stalke D.,
 J. Appl. Cryst. 48 (2015) 3-10
;
_exptl_crystal_colour colourless
_exptl_crystal_density_diffrn 1.296
_exptl_crystal_description block
_exptl_crystal_F_000 868
_exptl_crystal_size_max 0.200
_exptl_crystal_size_mid 0.160
_exptl_crystal_size_min 0.150
_refine_diff_density_max 0.424
_refine_diff_density_min -0.490
_refine_diff_density_rms 0.060
_refine_ls_extinction_coef .
_refine_ls_extinction_method none
_refine_ls_goodness_of_fit_ref 1.013
_refine_ls_hydrogen_treatment constr
_refine_ls_matrix_type full
_refine_ls_number_parameters 508
_refine_ls_number_reflns 9890
_refine_ls_number_restraints 8
_refine_ls_restrained_S_all 1.015
_refine_ls_R_factor_all 0.0627
_refine_ls_R_factor_gt 0.0398
_refine_ls_shift/su_max 0.001
_refine_ls_shift/su_mean 0.000
_refine_ls_structure_factor_coef Fsqd
_refine_ls_weighting_details 'w=1/[\s^2^(Fo^2^)+(0.0436P)^2^+1.3722P] where P=(Fo^2^+2Fc^2^)/3'
_refine_ls_weighting_scheme calc
_refine_ls_wR_factor_gt 0.0924
_refine_ls_wR_factor_ref 0.1034
_reflns_Friedel_coverage 0.000
_reflns_Friedel_fraction_full .
_reflns_Friedel_fraction_max .
_reflns_number_gt 7480
_reflns_number_total 9890
_reflns_threshold_expression 'I > 2\s(I)'
_cod_data_source_file suppl_ncrs-2017-0322_suppl.cif
_cod_data_source_block mo
_cod_original_cell_volume 2141.6(10)
_cod_database_code 8106218
_shelx_space_group_comment
;
The symmetry employed for this shelxl refinement is uniquely defined
by the following loop, which should always be used as a source of
symmetry information in preference to the above space-group names.
They are only intended as comments.
;
_shelx_estimated_absorpt_t_min 0.892
_shelx_estimated_absorpt_t_max 0.917
_exptl_absorpt_special_details
;
 The following wavelength and cell were deduced by SADABS from the
 direction cosines etc. They are given here for emergency use only:
 CELL 0.71241   11.247   12.706   15.739   83.608   78.467   83.147
;

loop_
_space_group_symop_operation_xyz
'x, y, z'
'-x, -y, -z'

loop_
_atom_site_label
_atom_site_type_symbol
_atom_site_fract_x
_atom_site_fract_y
_atom_site_fract_z
_atom_site_U_iso_or_equiv
_atom_site_adp_type
_atom_site_occupancy
_atom_site_site_symmetry_order
_atom_site_calc_flag
_atom_site_refinement_flags_posn
_atom_site_refinement_flags_adp
_atom_site_refinement_flags_occupancy
_atom_site_disorder_assembly
_atom_site_disorder_group
Ag1 Ag 0.25178(2) 0.36891(2) 0.79707(2) 0.04771(8) Uani 1 1 d . . . . .
P1 P 0.35099(6) 0.53495(5) 0.75753(4) 0.03992(15) Uani 1 1 d . . . . .
P2 P 0.32031(7) 0.19025(5) 0.74723(5) 0.04498(17) Uani 1 1 d . . . . .
O1 O 0.1417(2) 0.36611(16) 0.94466(14) 0.0625(6) Uani 1 1 d . . . . .
O2 O 0.0538(3) 0.4603(2) 1.13413(16) 0.0841(8) Uani 1 1 d . . . . .
C1 C 0.2838(3) 0.6393(2) 0.68546(17) 0.0439(6) Uani 1 1 d . . . . .
C2 C 0.3507(3) 0.7098(2) 0.6261(2) 0.0563(7) Uani 1 1 d . . . . .
H2 H 0.435643 0.703122 0.619617 0.068 Uiso 1 1 calc R U . . .
C3 C 0.2931(3) 0.7900(3) 0.5761(2) 0.0671(9) Uani 1 1 d . . . . .
H3 H 0.340063 0.836051 0.536352 0.080 Uiso 1 1 calc R U . . .
C4 C 0.1677(4) 0.8025(3) 0.5845(2) 0.0697(9) Uani 1 1 d . . . . .
O4 O 0.2576(12) 0.2295(9) 1.0656(10) 0.192(6) Uani 0.604(18) 1 d D . P A 1
H4 H 0.225931 0.269225 1.029321 0.288 Uiso 0.604(18) 1 calc R U P A 1
C46 C 0.246(2) 0.2833(18) 1.1445(14) 0.169(9) Uani 0.604(18) 1 d D U P A 1
H46A H 0.325749 0.288999 1.156110 0.254 Uiso 0.604(18) 1 calc R U P A 1
H46B H 0.199757 0.242755 1.192801 0.254 Uiso 0.604(18) 1 calc R U P A 1
H46C H 0.203817 0.353604 1.136681 0.254 Uiso 0.604(18) 1 calc R U P A 1
O4' O 0.1639(17) 0.2639(15) 1.1715(12) 0.190(9) Uani 0.396(18) 1 d D . P A 2
H4' H 0.107261 0.288216 1.146584 0.284 Uiso 0.396(18) 1 calc R U P A 2
C46' C 0.2703(19) 0.2721(13) 1.1162(13) 0.094(6) Uani 0.396(18) 1 d D . P A 2
H46D H 0.287351 0.345660 1.106653 0.142 Uiso 0.396(18) 1 calc R U P A 2
H46E H 0.265340 0.246760 1.061492 0.142 Uiso 0.396(18) 1 calc R U P A 2
H46F H 0.334803 0.229671 1.140476 0.142 Uiso 0.396(18) 1 calc R U P A 2
C5 C 0.1015(3) 0.7323(3) 0.6433(3) 0.0736(10) Uani 1 1 d . . . B 1
H5 H 0.016429 0.739964 0.649959 0.088 Uiso 1 1 calc R U . B 1
C6 C 0.1573(3) 0.6505(3) 0.6929(2) 0.0592(8) Uani 1 1 d . . . B 1
H6 H 0.110070 0.603118 0.731059 0.071 Uiso 1 1 calc R U . B 1
C7 C 0.1039(5) 0.8924(4) 0.5314(3) 0.1082(16) Uani 1 1 d . . . C 1
H7A H 0.037053 0.866280 0.512555 0.162 Uiso 1 1 calc R U . C 1
H7B H 0.161374 0.917049 0.481135 0.162 Uiso 1 1 calc R U . C 1
H7C H 0.073179 0.950569 0.566860 0.162 Uiso 1 1 calc R U . C 1
C8 C 0.3648(2) 0.6020(2) 0.85139(17) 0.0432(6) Uani 1 1 d . . . D 1
C9 C 0.3966(3) 0.7053(2) 0.8451(2) 0.0627(8) Uani 1 1 d . . . D 1
H9 H 0.407384 0.745628 0.791205 0.075 Uiso 1 1 calc R U . D 1
C10 C 0.4125(4) 0.7490(3) 0.9189(3) 0.0825(11) Uani 1 1 d . . . D 1
H10 H 0.434812 0.818401 0.913721 0.099 Uiso 1 1 calc R U . D 1
C11 C 0.3959(4) 0.6915(3) 1.0001(2) 0.0780(11) Uani 1 1 d . . . D 1
C12 C 0.3612(4) 0.5911(3) 1.0065(2) 0.0749(10) Uani 1 1 d . . . D 1
H12 H 0.347905 0.551930 1.060900 0.090 Uiso 1 1 calc R U . D 1
C13 C 0.3452(3) 0.5458(2) 0.93321(19) 0.0558(7) Uani 1 1 d . . . D 1
H13 H 0.321036 0.476987 0.939123 0.067 Uiso 1 1 calc R U . D 1
C14 C 0.4176(6) 0.7393(5) 1.0808(3) 0.134(2) Uani 1 1 d . . . D 1
H14A H 0.411187 0.685665 1.129593 0.200 Uiso 1 1 calc R U . D 1
H14B H 0.357134 0.798736 1.094269 0.200 Uiso 1 1 calc R U . D 1
H14C H 0.497926 0.763416 1.069181 0.200 Uiso 1 1 calc R U . D 1
C15 C 0.5096(2) 0.5101(2) 0.70010(17) 0.0419(6) Uani 1 1 d . . . E 1
C16 C 0.6098(3) 0.5199(3) 0.7371(2) 0.0555(7) Uani 1 1 d . . . E 1
H16 H 0.597584 0.545884 0.791736 0.067 Uiso 1 1 calc R U . E 1
C17 C 0.7275(3) 0.4917(3) 0.6943(2) 0.0650(8) Uani 1 1 d . . . E 1
H17 H 0.793179 0.498840 0.720936 0.078 Uiso 1 1 calc R U . E 1
C18 C 0.7501(3) 0.4533(3) 0.6131(2) 0.0612(8) Uani 1 1 d . . . E 1
C19 C 0.6510(3) 0.4447(3) 0.5756(2) 0.0625(8) Uani 1 1 d . . . E 1
H19 H 0.664065 0.420463 0.520280 0.075 Uiso 1 1 calc R U . E 1
C20 C 0.5315(3) 0.4713(2) 0.61825(19) 0.0555(7) Uani 1 1 d . . . E 1
H20 H 0.466037 0.463079 0.591839 0.067 Uiso 1 1 calc R U . E 1
C21 C 0.8797(3) 0.4203(4) 0.5666(3) 0.0963(14) Uani 1 1 d . . . E 1
H21A H 0.889347 0.447540 0.506183 0.144 Uiso 1 1 calc R U . E 1
H21B H 0.894250 0.343555 0.570775 0.144 Uiso 1 1 calc R U . E 1
H21C H 0.937378 0.448977 0.593564 0.144 Uiso 1 1 calc R U . E 1
C22 C 0.3124(3) 0.1910(2) 0.63189(18) 0.0481(6) Uani 1 1 d . . . F 1
C23 C 0.2334(3) 0.2675(3) 0.5951(2) 0.0617(8) Uani 1 1 d . . . F 1
H23 H 0.185949 0.318315 0.629478 0.074 Uiso 1 1 calc R U . F 1
C24 C 0.2240(4) 0.2697(3) 0.5081(2) 0.0737(10) Uani 1 1 d . . . F 1
H24 H 0.169657 0.321559 0.485177 0.088 Uiso 1 1 calc R U . F 1
C25 C 0.2934(3) 0.1963(3) 0.4547(2) 0.0627(8) Uani 1 1 d . . . F 1
C26 C 0.3720(4) 0.1219(3) 0.4914(2) 0.0794(11) Uani 1 1 d . . . F 1
H26 H 0.420246 0.071799 0.456699 0.095 Uiso 1 1 calc R U . F 1
C27 C 0.3823(3) 0.1185(3) 0.5781(2) 0.0746(10) Uani 1 1 d . . . F 1
H27 H 0.437084 0.066607 0.600490 0.090 Uiso 1 1 calc R U . F 1
C28 C 0.2835(4) 0.2000(4) 0.3600(2) 0.0932(13) Uani 1 1 d . . . F 1
H28A H 0.364079 0.190402 0.324892 0.140 Uiso 1 1 calc R U . F 1
H28B H 0.243222 0.268054 0.342245 0.140 Uiso 1 1 calc R U . F 1
H28C H 0.236820 0.143792 0.352314 0.140 Uiso 1 1 calc R U . F 1
C29 C 0.2349(2) 0.0801(2) 0.8031(2) 0.0483(6) Uani 1 1 d . . . G 1
C30 C 0.2064(3) -0.0016(2) 0.7604(2) 0.0626(8) Uani 1 1 d . . . G 1
H30 H 0.223723 0.002255 0.699613 0.075 Uiso 1 1 calc R U . G 1
C31 C 0.1526(3) -0.0884(3) 0.8073(3) 0.0719(10) Uani 1 1 d . . . G 1
H31 H 0.133394 -0.141870 0.777404 0.086 Uiso 1 1 calc R U . G 1
C32 C 0.1266(3) -0.0974(3) 0.8975(3) 0.0692(10) Uani 1 1 d . . . G 1
C33 C 0.1523(4) -0.0155(3) 0.9392(3) 0.0796(11) Uani 1 1 d . . . G 1
H33 H 0.134001 -0.019372 0.999937 0.096 Uiso 1 1 calc R U . G 1
C34 C 0.2050(3) 0.0734(3) 0.8931(2) 0.0678(9) Uani 1 1 d . . . G 1
H34 H 0.220082 0.128502 0.923090 0.081 Uiso 1 1 calc R U . G 1
C35 C 0.0714(4) -0.1956(3) 0.9485(3) 0.1051(16) Uani 1 1 d . . . G 1
H35A H 0.059265 -0.188201 1.010022 0.158 Uiso 1 1 calc R U . G 1
H35B H 0.126164 -0.258547 0.934914 0.158 Uiso 1 1 calc R U . G 1
H35C H -0.005923 -0.201790 0.932518 0.158 Uiso 1 1 calc R U . G 1
C36 C 0.4791(3) 0.1372(2) 0.75047(18) 0.0478(6) Uani 1 1 d . . . H 1
C37 C 0.5735(3) 0.1946(3) 0.7047(2) 0.0675(9) Uani 1 1 d . . . H 1
H37 H 0.554853 0.258787 0.672466 0.081 Uiso 1 1 calc R U . H 1
C38 C 0.6942(3) 0.1586(3) 0.7061(3) 0.0729(10) Uani 1 1 d . . . H 1
H38 H 0.755439 0.198335 0.673815 0.087 Uiso 1 1 calc R U . H 1
C39 C 0.7264(3) 0.0656(3) 0.7540(3) 0.0692(9) Uani 1 1 d . . . H 1
C40 C 0.6329(4) 0.0101(3) 0.8006(3) 0.0830(11) Uani 1 1 d . . . H 1
H40 H 0.651846 -0.052650 0.834514 0.100 Uiso 1 1 calc R U . H 1
C41 C 0.5117(3) 0.0442(3) 0.7987(3) 0.0708(9) Uani 1 1 d . . . H 1
H41 H 0.450893 0.003669 0.830615 0.085 Uiso 1 1 calc R U . H 1
C42 C 0.8595(4) 0.0273(4) 0.7574(4) 0.1054(15) Uani 1 1 d . . . H 1
H42A H 0.866418 -0.047377 0.777655 0.158 Uiso 1 1 calc R U . H 1
H42B H 0.887834 0.067501 0.796774 0.158 Uiso 1 1 calc R U . H 1
H42C H 0.908462 0.037736 0.700015 0.158 Uiso 1 1 calc R U . H 1
C43 C 0.0637(3) 0.4395(2) 0.97476(19) 0.0543(7) Uani 1 1 d . . . I 1
C44 C 0.0238(3) 0.4821(3) 1.0606(2) 0.0602(8) Uani 1 1 d . . . I 1
O3 O 0.0327(2) 0.38950(19) 0.75900(15) 0.0655(6) Uani 1 1 d . . . J 1
C45 C -0.0319(4) 0.3001(3) 0.7894(3) 0.0892(12) Uani 1 1 d . . . J 1
H45A H -0.049541 0.293785 0.852153 0.134 Uiso 1 1 calc R U . J 1
H45B H 0.016871 0.236730 0.769184 0.134 Uiso 1 1 calc R U . J 1
H45C H -0.107263 0.308648 0.767572 0.134 Uiso 1 1 calc R U . J 1

loop_
_atom_site_aniso_label
_atom_site_aniso_U_11
_atom_site_aniso_U_22
_atom_site_aniso_U_33
_atom_site_aniso_U_23
_atom_site_aniso_U_13
_atom_site_aniso_U_12
Ag1 0.04906(13) 0.03866(12) 0.05319(13) -0.01495(9) 0.00168(9) -0.00415(8)
P1 0.0453(4) 0.0339(3) 0.0403(3) -0.0054(3) -0.0071(3) -0.0025(3)
P2 0.0491(4) 0.0347(3) 0.0485(4) -0.0120(3) 0.0006(3) -0.0015(3)
O1 0.0701(14) 0.0511(12) 0.0566(12) -0.0170(10) 0.0171(10) -0.0043(10)
O2 0.101(2) 0.0871(18) 0.0567(15) -0.0217(13) -0.0026(13) 0.0159(15)
C1 0.0487(15) 0.0395(14) 0.0428(14) -0.0053(11) -0.0095(12) 0.0012(11)
C2 0.0571(18) 0.0539(18) 0.0550(17) 0.0026(14) -0.0099(14) -0.0016(14)
C3 0.085(2) 0.0537(19) 0.0564(19) 0.0084(15) -0.0108(17) 0.0024(17)
C4 0.084(3) 0.063(2) 0.0582(19) 0.0004(16) -0.0232(18) 0.0194(18)
O4 0.236(11) 0.135(8) 0.225(14) 0.008(8) -0.119(10) 0.011(7)
C46 0.153(16) 0.219(17) 0.133(14) 0.001(12) -0.051(12) 0.014(12)
O4' 0.157(15) 0.192(14) 0.219(19) 0.097(13) -0.083(13) -0.037(12)
C46' 0.130(14) 0.071(8) 0.084(11) -0.030(7) -0.047(10) 0.049(8)
C5 0.062(2) 0.075(2) 0.081(2) -0.006(2) -0.0191(19) 0.0147(18)
C6 0.0550(18) 0.0561(18) 0.0637(19) 0.0019(15) -0.0121(15) 0.0012(14)
C7 0.118(4) 0.099(3) 0.094(3) 0.019(3) -0.030(3) 0.035(3)
C8 0.0456(14) 0.0409(14) 0.0441(14) -0.0102(11) -0.0078(12) -0.0031(11)
C9 0.086(2) 0.0475(17) 0.0561(18) -0.0097(14) -0.0102(17) -0.0139(16)
C10 0.112(3) 0.057(2) 0.086(3) -0.029(2) -0.018(2) -0.020(2)
C11 0.096(3) 0.084(3) 0.061(2) -0.033(2) -0.0163(19) -0.011(2)
C12 0.100(3) 0.085(3) 0.0450(17) -0.0082(17) -0.0184(18) -0.019(2)
C13 0.069(2) 0.0525(17) 0.0476(16) -0.0040(13) -0.0118(14) -0.0119(14)
C14 0.199(6) 0.136(4) 0.087(3) -0.058(3) -0.039(4) -0.038(4)
C15 0.0474(15) 0.0375(13) 0.0394(13) -0.0022(11) -0.0072(11) -0.0009(11)
C16 0.0519(17) 0.0622(19) 0.0521(17) -0.0089(14) -0.0096(14) -0.0011(14)
C17 0.0473(17) 0.076(2) 0.073(2) -0.0091(18) -0.0140(16) -0.0050(15)
C18 0.0529(18) 0.0586(19) 0.0624(19) 0.0036(15) 0.0065(15) -0.0038(14)
C19 0.069(2) 0.065(2) 0.0465(16) -0.0098(15) 0.0039(15) 0.0014(16)
C20 0.0604(18) 0.0586(18) 0.0477(16) -0.0096(14) -0.0107(14) -0.0011(14)
C21 0.059(2) 0.114(3) 0.101(3) -0.013(3) 0.020(2) -0.003(2)
C22 0.0529(16) 0.0386(14) 0.0492(15) -0.0114(12) 0.0002(12) 0.0006(12)
C23 0.071(2) 0.0528(18) 0.0558(18) -0.0142(14) -0.0048(15) 0.0138(15)
C24 0.083(2) 0.068(2) 0.065(2) -0.0065(17) -0.0146(18) 0.0163(18)
C25 0.071(2) 0.067(2) 0.0502(17) -0.0145(15) -0.0028(15) -0.0112(17)
C26 0.085(3) 0.084(3) 0.065(2) -0.0391(19) -0.0080(19) 0.027(2)
C27 0.085(2) 0.070(2) 0.064(2) -0.0276(18) -0.0151(18) 0.0308(19)
C28 0.113(3) 0.112(3) 0.058(2) -0.022(2) -0.016(2) -0.009(3)
C29 0.0444(15) 0.0363(14) 0.0618(17) -0.0137(12) -0.0009(13) -0.0010(11)
C30 0.071(2) 0.0489(17) 0.069(2) -0.0112(15) -0.0112(17) -0.0069(15)
C31 0.073(2) 0.0458(18) 0.100(3) -0.0146(18) -0.016(2) -0.0127(16)
C32 0.0517(18) 0.0470(18) 0.100(3) -0.0026(18) 0.0050(18) -0.0055(14)
C33 0.084(3) 0.076(2) 0.067(2) -0.0020(19) 0.0167(19) -0.018(2)
C34 0.074(2) 0.062(2) 0.062(2) -0.0171(16) 0.0145(17) -0.0202(17)
C35 0.091(3) 0.068(3) 0.137(4) 0.009(3) 0.024(3) -0.024(2)
C36 0.0513(16) 0.0402(14) 0.0503(15) -0.0142(12) -0.0008(12) -0.0039(12)
C37 0.062(2) 0.0566(19) 0.078(2) 0.0042(17) -0.0033(17) -0.0073(15)
C38 0.0532(19) 0.076(2) 0.084(2) -0.010(2) 0.0036(17) -0.0132(17)
C39 0.0573(19) 0.066(2) 0.088(2) -0.0314(19) -0.0133(18) 0.0026(16)
C40 0.073(2) 0.057(2) 0.117(3) 0.008(2) -0.026(2) 0.0018(18)
C41 0.059(2) 0.0527(19) 0.096(3) 0.0074(18) -0.0094(18) -0.0058(15)
C42 0.059(2) 0.107(3) 0.153(5) -0.038(3) -0.024(3) 0.008(2)
C43 0.0570(17) 0.0468(16) 0.0538(17) -0.0150(13) 0.0131(14) -0.0136(13)
C44 0.069(2) 0.0544(18) 0.0512(18) -0.0166(14) 0.0129(15) -0.0092(15)
O3 0.0565(13) 0.0745(15) 0.0663(14) -0.0241(12) -0.0018(10) -0.0099(11)
C45 0.075(3) 0.086(3) 0.110(3) -0.011(2) -0.016(2) -0.020(2)

loop_
_atom_type_symbol
_atom_type_description
_atom_type_scat_dispersion_real
_atom_type_scat_dispersion_imag
_atom_type_scat_source
C C 0.0033 0.0016 'International Tables Vol C Tables 4.2.6.8 and 6.1.1.4'
H H 0.0000 0.0000 'International Tables Vol C Tables 4.2.6.8 and 6.1.1.4'
Ag Ag -0.8971 1.1015 'International Tables Vol C Tables 4.2.6.8 and 6.1.1.4'
O O 0.0106 0.0060 'International Tables Vol C Tables 4.2.6.8 and 6.1.1.4'
P P 0.1023 0.0942 'International Tables Vol C Tables 4.2.6.8 and 6.1.1.4'

loop_
_geom_angle_atom_site_label_1
_geom_angle_atom_site_label_2
_geom_angle_atom_site_label_3
_geom_angle
_geom_angle_site_symmetry_1
_geom_angle_site_symmetry_3
O1 Ag1 P1 109.80(5) . .
O1 Ag1 P2 113.87(5) . .
P1 Ag1 P2 129.09(3) . .
O1 Ag1 O3 83.58(8) . .
P1 Ag1 O3 111.76(6) . .
P2 Ag1 O3 98.07(5) . .
C8 P1 C1 104.90(12) . .
C8 P1 C15 103.75(12) . .
C1 P1 C15 103.43(12) . .
C8 P1 Ag1 113.49(9) . .
C1 P1 Ag1 118.03(9) . .
C15 P1 Ag1 111.81(9) . .
C22 P2 C29 105.53(13) . .
C22 P2 C36 102.89(13) . .
C29 P2 C36 102.35(13) . .
C22 P2 Ag1 110.08(9) . .
C29 P2 Ag1 116.99(9) . .
C36 P2 Ag1 117.46(9) . .
C43 O1 Ag1 124.9(2) . .
C2 C1 C6 118.1(3) . .
C2 C1 P1 124.2(2) . .
C6 C1 P1 117.7(2) . .
C1 C2 C3 121.1(3) . .
C1 C2 H2 119.5 . .
C3 C2 H2 119.5 . .
C4 C3 C2 121.0(3) . .
C4 C3 H3 119.5 . .
C2 C3 H3 119.5 . .
C5 C4 C3 117.9(3) . .
C5 C4 C7 121.1(4) . .
C3 C4 C7 121.1(4) . .
C46 O4 H4 109.5 . .
O4 C46 H46A 109.5 . .
O4 C46 H46B 109.5 . .
H46A C46 H46B 109.5 . .
O4 C46 H46C 109.5 . .
H46A C46 H46C 109.5 . .
H46B C46 H46C 109.5 . .
C46' O4' H4' 109.5 . .
O4' C46' H46D 109.5 . .
O4' C46' H46E 109.5 . .
H46D C46' H46E 109.5 . .
O4' C46' H46F 109.5 . .
H46D C46' H46F 109.5 . .
H46E C46' H46F 109.5 . .
C4 C5 C6 122.1(3) . .
C4 C5 H5 118.9 . .
C6 C5 H5 118.9 . .
C5 C6 C1 119.8(3) . .
C5 C6 H6 120.1 . .
C1 C6 H6 120.1 . .
C4 C7 H7A 109.5 . .
C4 C7 H7B 109.5 . .
H7A C7 H7B 109.5 . .
C4 C7 H7C 109.5 . .
H7A C7 H7C 109.5 . .
H7B C7 H7C 109.5 . .
C9 C8 C13 118.3(3) . .
C9 C8 P1 123.4(2) . .
C13 C8 P1 118.3(2) . .
C8 C9 C10 120.1(3) . .
C8 C9 H9 119.9 . .
C10 C9 H9 119.9 . .
C11 C10 C9 121.3(3) . .
C11 C10 H10 119.3 . .
C9 C10 H10 119.3 . .
C12 C11 C10 118.4(3) . .
C12 C11 C14 120.6(4) . .
C10 C11 C14 120.9(4) . .
C11 C12 C13 121.0(3) . .
C11 C12 H12 119.5 . .
C13 C12 H12 119.5 . .
C8 C13 C12 120.8(3) . .
C8 C13 H13 119.6 . .
C12 C13 H13 119.6 . .
C11 C14 H14A 109.5 . .
C11 C14 H14B 109.5 . .
H14A C14 H14B 109.5 . .
C11 C14 H14C 109.5 . .
H14A C14 H14C 109.5 . .
H14B C14 H14C 109.5 . .
C16 C15 C20 117.8(3) . .
C16 C15 P1 123.1(2) . .
C20 C15 P1 118.9(2) . .
C17 C16 C15 121.1(3) . .
C17 C16 H16 119.4 . .
C15 C16 H16 119.4 . .
C18 C17 C16 121.5(3) . .
C18 C17 H17 119.3 . .
C16 C17 H17 119.3 . .
C19 C18 C17 117.6(3) . .
C19 C18 C21 120.9(3) . .
C17 C18 C21 121.6(3) . .
C18 C19 C20 121.8(3) . .
C18 C19 H19 119.1 . .
C20 C19 H19 119.1 . .
C15 C20 C19 120.3(3) . .
C15 C20 H20 119.9 . .
C19 C20 H20 119.9 . .
C18 C21 H21A 109.5 . .
C18 C21 H21B 109.5 . .
H21A C21 H21B 109.5 . .
C18 C21 H21C 109.5 . .
H21A C21 H21C 109.5 . .
H21B C21 H21C 109.5 . .
C27 C22 C23 117.3(3) . .
C27 C22 P2 123.1(2) . .
C23 C22 P2 119.5(2) . .
C22 C23 C24 121.1(3) . .
C22 C23 H23 119.5 . .
C24 C23 H23 119.5 . .
C25 C24 C23 121.3(3) . .
C25 C24 H24 119.3 . .
C23 C24 H24 119.3 . .
C26 C25 C24 117.1(3) . .
C26 C25 C28 121.9(3) . .
C24 C25 C28 121.0(3) . .
C25 C26 C27 122.2(3) . .
C25 C26 H26 118.9 . .
C27 C26 H26 118.9 . .
C22 C27 C26 120.8(3) . .
C22 C27 H27 119.6 . .
C26 C27 H27 119.6 . .
C25 C28 H28A 109.5 . .
C25 C28 H28B 109.5 . .
H28A C28 H28B 109.5 . .
C25 C28 H28C 109.5 . .
H28A C28 H28C 109.5 . .
H28B C28 H28C 109.5 . .
C34 C29 C30 118.2(3) . .
C34 C29 P2 118.1(2) . .
C30 C29 P2 123.5(2) . .
C31 C30 C29 120.6(3) . .
C31 C30 H30 119.7 . .
C29 C30 H30 119.7 . .
C32 C31 C30 121.3(3) . .
C32 C31 H31 119.3 . .
C30 C31 H31 119.3 . .
C33 C32 C31 117.7(3) . .
C33 C32 C35 121.5(4) . .
C31 C32 C35 120.8(4) . .
C32 C33 C34 121.8(4) . .
C32 C33 H33 119.1 . .
C34 C33 H33 119.1 . .
C29 C34 C33 120.2(3) . .
C29 C34 H34 119.9 . .
C33 C34 H34 119.9 . .
C32 C35 H35A 109.5 . .
C32 C35 H35B 109.5 . .
H35A C35 H35B 109.5 . .
C32 C35 H35C 109.5 . .
H35A C35 H35C 109.5 . .
H35B C35 H35C 109.5 . .
C41 C36 C37 117.0(3) . .
C41 C36 P2 123.8(2) . .
C37 C36 P2 119.2(2) . .
C38 C37 C36 121.3(3) . .
C38 C37 H37 119.3 . .
C36 C37 H37 119.3 . .
C39 C38 C37 121.6(3) . .
C39 C38 H38 119.2 . .
C37 C38 H38 119.2 . .
C40 C39 C38 117.0(3) . .
C40 C39 C42 121.4(4) . .
C38 C39 C42 121.6(4) . .
C39 C40 C41 122.1(4) . .
C39 C40 H40 118.9 . .
C41 C40 H40 118.9 . .
C36 C41 C40 121.0(3) . .
C36 C41 H41 119.5 . .
C40 C41 H41 119.5 . .
C39 C42 H42A 109.5 . .
C39 C42 H42B 109.5 . .
H42A C42 H42B 109.5 . .
C39 C42 H42C 109.5 . .
H42A C42 H42C 109.5 . .
H42B C42 H42C 109.5 . .
O1 C43 C44 135.3(3) . 2_567
O1 C43 C44 135.1(3) . .
C44 C43 C44 89.6(3) 2_567 .
O2 C44 C43 134.7(3) . 2_567
O2 C44 C43 134.9(3) . .
C43 C44 C43 90.4(3) 2_567 .
C45 O3 Ag1 113.3(2) . .
O3 C45 H45A 109.5 . .
O3 C45 H45B 109.5 . .
H45A C45 H45B 109.5 . .
O3 C45 H45C 109.5 . .
H45A C45 H45C 109.5 . .
H45B C45 H45C 109.5 . .

loop_
_geom_bond_atom_site_label_1
_geom_bond_atom_site_label_2
_geom_bond_distance
_geom_bond_site_symmetry_2
Ag1 O1 2.393(2) .
Ag1 P1 2.4501(9) .
Ag1 P2 2.4545(9) .
Ag1 O3 2.609(2) .
P1 C8 1.816(3) .
P1 C1 1.827(3) .
P1 C15 1.831(3) .
P2 C22 1.824(3) .
P2 C29 1.824(3) .
P2 C36 1.829(3) .
O1 C43 1.258(3) .
O2 C44 1.255(4) .
C1 C2 1.384(4) .
C1 C6 1.387(4) .
C2 C3 1.384(4) .
C2 H2 0.9300 .
C3 C4 1.374(5) .
C3 H3 0.9300 .
C4 C5 1.374(5) .
C4 C7 1.522(5) .
O4 C46 1.450(16) .
O4 H4 0.8200 .
C46 H46A 0.9600 .
C46 H46B 0.9600 .
C46 H46C 0.9600 .
O4' C46' 1.334(18) .
O4' H4' 0.8200 .
C46' H46D 0.9600 .
C46' H46E 0.9600 .
C46' H46F 0.9600 .
C5 C6 1.385(5) .
C5 H5 0.9300 .
C6 H6 0.9300 .
C7 H7A 0.9600 .
C7 H7B 0.9600 .
C7 H7C 0.9600 .
C8 C9 1.380(4) .
C8 C13 1.384(4) .
C9 C10 1.384(5) .
C9 H9 0.9300 .
C10 C11 1.382(6) .
C10 H10 0.9300 .
C11 C12 1.358(5) .
C11 C14 1.531(5) .
C12 C13 1.388(4) .
C12 H12 0.9300 .
C13 H13 0.9300 .
C14 H14A 0.9600 .
C14 H14B 0.9600 .
C14 H14C 0.9600 .
C15 C16 1.382(4) .
C15 C20 1.389(4) .
C16 C17 1.378(4) .
C16 H16 0.9300 .
C17 C18 1.378(5) .
C17 H17 0.9300 .
C18 C19 1.372(5) .
C18 C21 1.520(4) .
C19 C20 1.390(4) .
C19 H19 0.9300 .
C20 H20 0.9300 .
C21 H21A 0.9600 .
C21 H21B 0.9600 .
C21 H21C 0.9600 .
C22 C27 1.378(4) .
C22 C23 1.383(4) .
C23 C24 1.385(5) .
C23 H23 0.9300 .
C24 C25 1.379(5) .
C24 H24 0.9300 .
C25 C26 1.365(5) .
C25 C28 1.505(5) .
C26 C27 1.381(5) .
C26 H26 0.9300 .
C27 H27 0.9300 .
C28 H28A 0.9600 .
C28 H28B 0.9600 .
C28 H28C 0.9600 .
C29 C34 1.377(4) .
C29 C30 1.388(4) .
C30 C31 1.380(5) .
C30 H30 0.9300 .
C31 C32 1.380(5) .
C31 H31 0.9300 .
C32 C33 1.367(5) .
C32 C35 1.524(5) .
C33 C34 1.393(5) .
C33 H33 0.9300 .
C34 H34 0.9300 .
C35 H35A 0.9600 .
C35 H35B 0.9600 .
C35 H35C 0.9600 .
C36 C41 1.375(4) .
C36 C37 1.386(4) .
C37 C38 1.374(5) .
C37 H37 0.9300 .
C38 C39 1.371(5) .
C38 H38 0.9300 .
C39 C40 1.370(5) .
C39 C42 1.517(5) .
C40 C41 1.376(5) .
C40 H40 0.9300 .
C41 H41 0.9300 .
C42 H42A 0.9600 .
C42 H42B 0.9600 .
C42 H42C 0.9600 .
C43 C44 1.450(5) 2_567
C43 C44 1.469(4) .
O3 C45 1.400(4) .
C45 H45A 0.9600 .
C45 H45B 0.9600 .
C45 H45C 0.9600 .

loop_
_geom_hbond_atom_site_label_D
_geom_hbond_atom_site_label_H
_geom_hbond_atom_site_label_A
_geom_hbond_distance_DH
_geom_hbond_distance_HA
_geom_hbond_distance_DA
_geom_hbond_angle_DHA
_geom_hbond_site_symmetry_A
O4 H4 O1 0.82 2.00 2.818(11) 177.4 .
O4' H4' O2 0.82 2.18 2.689(17) 120.3 .

loop_
_geom_torsion_atom_site_label_1
_geom_torsion_atom_site_label_2
_geom_torsion_atom_site_label_3
_geom_torsion_atom_site_label_4
_geom_torsion
_geom_torsion_site_symmetry_1
_geom_torsion_site_symmetry_2
_geom_torsion_site_symmetry_3
_geom_torsion_site_symmetry_4
C8 P1 C1 C2 84.2(3) . . . .
C15 P1 C1 C2 -24.2(3) . . . .
Ag1 P1 C1 C2 -148.3(2) . . . .
C8 P1 C1 C6 -93.7(2) . . . .
C15 P1 C1 C6 157.8(2) . . . .
Ag1 P1 C1 C6 33.8(3) . . . .
C6 C1 C2 C3 0.7(5) . . . .
P1 C1 C2 C3 -177.2(2) . . . .
C1 C2 C3 C4 0.4(5) . . . .
C2 C3 C4 C5 -0.6(5) . . . .
C2 C3 C4 C7 178.4(4) . . . .
C3 C4 C5 C6 -0.4(6) . . . .
C7 C4 C5 C6 -179.4(4) . . . .
C4 C5 C6 C1 1.6(5) . . . .
C2 C1 C6 C5 -1.7(5) . . . .
P1 C1 C6 C5 176.3(3) . . . .
C1 P1 C8 C9 -37.5(3) . . . .
C15 P1 C8 C9 70.7(3) . . . .
Ag1 P1 C8 C9 -167.8(2) . . . .
C1 P1 C8 C13 144.0(2) . . . .
C15 P1 C8 C13 -107.8(2) . . . .
Ag1 P1 C8 C13 13.8(3) . . . .
C13 C8 C9 C10 2.3(5) . . . .
P1 C8 C9 C10 -176.1(3) . . . .
C8 C9 C10 C11 -0.7(6) . . . .
C9 C10 C11 C12 -1.2(6) . . . .
C9 C10 C11 C14 178.1(4) . . . .
C10 C11 C12 C13 1.4(6) . . . .
C14 C11 C12 C13 -177.9(4) . . . .
C9 C8 C13 C12 -2.1(5) . . . .
P1 C8 C13 C12 176.4(3) . . . .
C11 C12 C13 C8 0.3(6) . . . .
C8 P1 C15 C16 13.4(3) . . . .
C1 P1 C15 C16 122.7(2) . . . .
Ag1 P1 C15 C16 -109.3(2) . . . .
C8 P1 C15 C20 -171.9(2) . . . .
C1 P1 C15 C20 -62.6(2) . . . .
Ag1 P1 C15 C20 65.4(2) . . . .
C20 C15 C16 C17 -0.2(4) . . . .
P1 C15 C16 C17 174.5(2) . . . .
C15 C16 C17 C18 0.3(5) . . . .
C16 C17 C18 C19 0.5(5) . . . .
C16 C17 C18 C21 -178.9(3) . . . .
C17 C18 C19 C20 -1.4(5) . . . .
C21 C18 C19 C20 178.0(3) . . . .
C16 C15 C20 C19 -0.6(4) . . . .
P1 C15 C20 C19 -175.6(2) . . . .
C18 C19 C20 C15 1.5(5) . . . .
C29 P2 C22 C27 -76.7(3) . . . .
C36 P2 C22 C27 30.2(3) . . . .
Ag1 P2 C22 C27 156.2(3) . . . .
C29 P2 C22 C23 103.5(3) . . . .
C36 P2 C22 C23 -149.5(3) . . . .
Ag1 P2 C22 C23 -23.6(3) . . . .
C27 C22 C23 C24 1.0(5) . . . .
P2 C22 C23 C24 -179.2(3) . . . .
C22 C23 C24 C25 -0.5(6) . . . .
C23 C24 C25 C26 -0.2(6) . . . .
C23 C24 C25 C28 -179.4(4) . . . .
C24 C25 C26 C27 0.4(6) . . . .
C28 C25 C26 C27 179.5(4) . . . .
C23 C22 C27 C26 -0.8(5) . . . .
P2 C22 C27 C26 179.4(3) . . . .
C25 C26 C27 C22 0.2(7) . . . .
C22 P2 C29 C34 -167.4(3) . . . .
C36 P2 C29 C34 85.2(3) . . . .
Ag1 P2 C29 C34 -44.7(3) . . . .
C22 P2 C29 C30 17.4(3) . . . .
C36 P2 C29 C30 -89.9(3) . . . .
Ag1 P2 C29 C30 140.2(2) . . . .
C34 C29 C30 C31 -1.8(5) . . . .
P2 C29 C30 C31 173.4(3) . . . .
C29 C30 C31 C32 -0.6(5) . . . .
C30 C31 C32 C33 2.1(5) . . . .
C30 C31 C32 C35 -177.8(3) . . . .
C31 C32 C33 C34 -1.2(6) . . . .
C35 C32 C33 C34 178.7(4) . . . .
C30 C29 C34 C33 2.6(5) . . . .
P2 C29 C34 C33 -172.8(3) . . . .
C32 C33 C34 C29 -1.2(6) . . . .
C22 P2 C36 C41 -119.2(3) . . . .
C29 P2 C36 C41 -9.8(3) . . . .
Ag1 P2 C36 C41 119.8(3) . . . .
C22 P2 C36 C37 63.3(3) . . . .
C29 P2 C36 C37 172.7(3) . . . .
Ag1 P2 C36 C37 -57.7(3) . . . .
C41 C36 C37 C38 1.5(5) . . . .
P2 C36 C37 C38 179.2(3) . . . .
C36 C37 C38 C39 -1.2(6) . . . .
C37 C38 C39 C40 -0.1(6) . . . .
C37 C38 C39 C42 -178.4(4) . . . .
C38 C39 C40 C41 1.2(6) . . . .
C42 C39 C40 C41 179.4(4) . . . .
C37 C36 C41 C40 -0.4(5) . . . .
P2 C36 C41 C40 -178.0(3) . . . .
C39 C40 C41 C36 -0.9(6) . . . .
Ag1 O1 C43 C44 31.0(5) . . . 2_567
Ag1 O1 C43 C44 -148.5(3) . . . .
O1 C43 C44 O2 0.3(7) . . . .
C44 C43 C44 O2 -179.3(5) 2_567 . . .
O1 C43 C44 C43 179.7(4) . . . 2_567
C44 C43 C44 C43 0.000(1) 2_567 . . 2_567
